data_4105111
loop_
_publ_author_name
'Cl\'emence Mocquet'
'Arnaud Sala\"un'
'Paul Claudon'
'Barbara Le Grel'
'Michel Potel'
'Gilles Guichard'
'Brigitte Jamart-Gr\'egoire'
'Philippe Le Grel'

_publ_section_title
;
 Aza-\b3-cyclopeptides: A New Way of Controlling Nitrogen Chirality
;
_journal_name_full 'Journal of the American Chemical Society'
_journal_page_first 14521
_journal_page_last 14525
_journal_paper_doi 10.1021/ja9058074
_journal_volume 131
_journal_year 2009
_chemical_absolute_configuration rm
_chemical_compound_source 'synthesis as described'
_chemical_formula_moiety 'C37 H41 N7 O4'
_chemical_formula_sum 'C37 H41 N7 O4'
_chemical_formula_weight 647.77
_chemical_name_systematic
;
 ?
;
_space_group_IT_number 19
_symmetry_cell_setting orthorhombic
_symmetry_Int_Tables_number 19
_symmetry_space_group_name_Hall 'P 2ac 2ab'
_symmetry_space_group_name_H-M 'P 21 21 21'
_atom_sites_solution_hydrogens geom
_atom_sites_solution_primary direct
_atom_sites_solution_secondary difmap
_audit_conform_dict_location ftp://ftp.iucr.org/pub/cif_core.dic
_audit_conform_dict_name cif_core.dic
_audit_conform_dict_version 2.3
_audit_creation_date 2009-07-13T11:58:51-00:00
_audit_creation_method 'WinGX routine CIF_UPDATE'
_cell_angle_alpha 90
_cell_angle_beta 90
_cell_angle_gamma 90
_cell_formula_units_Z 4
_cell_length_a 8.787(5)
_cell_length_b 14.455(5)
_cell_length_c 28.832(5)
_cell_measurement_reflns_used 5915
_cell_measurement_temperature 293(2)
_cell_measurement_theta_max 25.9
_cell_measurement_theta_min 2.42
_cell_measurement_wavelength 0.71073
_cell_volume 3662(3)
_computing_cell_refinement 'Bruker SMART, 2006'
_computing_data_collection 'Bruker SMART, 2006'
_computing_data_reduction 'Bruker SAINT, 2006'
_computing_molecular_graphics 'Ortep-3 for Windows (Farrugia, 1997)'
_computing_publication_material 'WinGX publication routines (Farrugia, 1999)'
_computing_structure_refinement 'SHELXL-97 (Sheldrick, 1997)'
_computing_structure_solution 'SHELXS-86 (Sheldrick, 1986)'
_diffrn_ambient_temperature 293(2)
_diffrn_detector 'CCD plate'
_diffrn_measured_fraction_theta_full 0.999
_diffrn_measured_fraction_theta_max 0.999
_diffrn_measurement_device_type 'APEXII, Bruker-AXS'
_diffrn_measurement_method 'CCD rotation images, thick slices'
_diffrn_orient_matrix_type 'by SAINT Bruker-AXS'
_diffrn_orient_matrix_UB_11 -0.00675
_diffrn_orient_matrix_UB_12 -0.650721E-1
_diffrn_orient_matrix_UB_13 -0.115932E-1
_diffrn_orient_matrix_UB_21 -0.341535E-1
_diffrn_orient_matrix_UB_22 0.232558E-1
_diffrn_orient_matrix_UB_23 -0.309621E-1
_diffrn_orient_matrix_UB_31 0.108347
_diffrn_orient_matrix_UB_32 0.32768E-2
_diffrn_orient_matrix_UB_33 -0.104822E-1
_diffrn_radiation_monochromator graphite
_diffrn_radiation_probe x-ray
_diffrn_radiation_type MoK\a
_diffrn_radiation_wavelength 0.71069
_diffrn_reflns_av_R_equivalents 0.0626
_diffrn_reflns_av_unetI/netI 0.0378
_diffrn_reflns_limit_h_max 10
_diffrn_reflns_limit_h_min -10
_diffrn_reflns_limit_k_max 17
_diffrn_reflns_limit_k_min -17
_diffrn_reflns_limit_l_max 34
_diffrn_reflns_limit_l_min -34
_diffrn_reflns_number 26912
_diffrn_reflns_theta_full 25.24
_diffrn_reflns_theta_max 25.24
_diffrn_reflns_theta_min 2.42
_diffrn_source 'Enraf Nonius FR590'
_exptl_absorpt_coefficient_mu 0.078
_exptl_absorpt_correction_type none
_exptl_crystal_colour colorness
_exptl_crystal_density_diffrn 1.175
_exptl_crystal_description prism
_exptl_crystal_F_000 1376
_exptl_crystal_size_max 0.55
_exptl_crystal_size_mid 0.22
_exptl_crystal_size_min 0.1
_refine_diff_density_max 0.169
_refine_diff_density_min -0.169
_refine_diff_density_rms 0.038
_refine_ls_abs_structure_details 'Flack H D (1983), Acta Cryst. A39, 876-881'
_refine_ls_abs_structure_Flack 10(10)
_refine_ls_extinction_coef 0.0051(5)
_refine_ls_extinction_expression Fc^*^=kFc[1+0.001xFc^2^\l^3^/sin(2\q)]^-1/4^
_refine_ls_extinction_method SHELXL
_refine_ls_goodness_of_fit_ref 1.17
_refine_ls_hydrogen_treatment mixed
_refine_ls_matrix_type full
_refine_ls_number_parameters 479
_refine_ls_number_reflns 3751
_refine_ls_number_restraints 0
_refine_ls_restrained_S_all 1.17
_refine_ls_R_factor_all 0.0471
_refine_ls_R_factor_gt 0.0443
_refine_ls_shift/su_max 0.004
_refine_ls_shift/su_mean 0.001
_refine_ls_structure_factor_coef Fsqd
_refine_ls_weighting_details 'calc w=1/[\s^2^(Fo^2^)+(0.0237P)^2^+1.4140P] where P=(Fo^2^+2Fc^2^)/3'
_refine_ls_weighting_scheme calc
_refine_ls_wR_factor_gt 0.0869
_refine_ls_wR_factor_ref 0.0883
_reflns_number_gt 3618
_reflns_number_total 3751
_reflns_threshold_expression >2sigma(I)
_cod_data_source_file ja9058074_si_001.cif
_cod_data_source_block cx4bbbsbetab
_cod_database_code 4105111

loop_
_symmetry_equiv_pos_as_xyz
'x, y, z'
'-x+1/2, -y, z+1/2'
'x+1/2, -y+1/2, -z'
'-x, y+1/2, -z+1/2'

loop_
_atom_site_label
_atom_site_type_symbol
_atom_site_fract_x
_atom_site_fract_y
_atom_site_fract_z
_atom_site_U_iso_or_equiv
_atom_site_adp_type
_atom_site_occupancy
_atom_site_symmetry_multiplicity
_atom_site_calc_flag
_atom_site_refinement_flags
O1 O 0.2540(2) -0.07957(13) -0.63483(7) 0.0209(4) Uani 1 1 d .
O2 O 0.1538(2) 0.02711(14) -0.74082(7) 0.0227(5) Uani 1 1 d .
O3 O 0.3384(2) 0.08827(16) -0.81250(8) 0.0258(5) Uani 1 1 d .
H3B H 0.298(4) 0.145(3) -0.8178(13) 0.05 Uiso 1 1 d .
H3A H 0.284(4) 0.062(3) -0.7899(13) 0.05 Uiso 1 1 d .
O4 O 0.6494(3) 0.09415(15) -0.80264(9) 0.0284(5) Uani 1 1 d .
H4A H 0.552(5) 0.091(3) -0.8022(13) 0.05 Uiso 1 1 d .
H4B H 0.674(5) 0.114(3) -0.7729(14) 0.05 Uiso 1 1 d .
N5 N 0.0126(3) -0.10014(16) -0.79819(8) 0.0189(5) Uani 1 1 d .
N6 N 0.2795(3) -0.16274(16) -0.76284(8) 0.0169(5) Uani 1 1 d .
H6 H 0.250(4) -0.103(3) -0.7665(13) 0.05 Uiso 1 1 d .
N7 N 0.2500(3) -0.23054(16) -0.65719(8) 0.0188(5) Uani 1 1 d .
H7 H 0.296(4) -0.276(3) -0.6722(13) 0.05 Uiso 1 1 d .
O8 O -0.2109(2) -0.23487(14) -0.68314(8) 0.0280(5) Uani 1 1 d .
N9 N -0.1466(3) -0.05303(16) -0.66493(8) 0.0191(5) Uani 1 1 d .
N10 N -0.0610(3) -0.12871(16) -0.64705(8) 0.0177(5) Uani 1 1 d .
H10 H 0.021(5) -0.122(3) -0.6299(13) 0.05 Uiso 1 1 d .
N11 N -0.0389(3) -0.07509(17) -0.75338(8) 0.0199(5) Uani 1 1 d .
H11 H -0.121(4) -0.101(3) -0.7421(13) 0.05 Uiso 1 1 d .
O12 O 0.2112(2) -0.31376(13) -0.77171(8) 0.0297(5) Uani 1 1 d .
N13 N 0.1482(3) -0.25537(16) -0.62088(8) 0.0211(5) Uani 1 1 d .
C14 C 0.0340(3) -0.01024(19) -0.72837(10) 0.0188(6) Uani 1 1 d .
C15 C 0.1859(3) -0.2300(2) -0.77679(10) 0.0198(6) Uani 1 1 d .
C16 C 0.0392(3) -0.1997(2) -0.80064(10) 0.0207(6) Uani 1 1 d .
H16A H 0.0431 -0.2182 -0.833 0.025 Uiso 1 1 calc R
H16B H -0.046 -0.2315 -0.7864 0.025 Uiso 1 1 calc R
C17 C -0.1733(3) 0.0404(2) -0.59123(10) 0.0236(7) Uani 1 1 d .
C18 C 0.3040(3) -0.14281(19) -0.65924(10) 0.0178(6) Uani 1 1 d .
C19 C -0.0988(3) -0.2149(2) -0.65911(10) 0.0192(6) Uani 1 1 d .
C20 C 0.5586(3) -0.1559(2) -0.77046(10) 0.0214(7) Uani 1 1 d .
H20A H 0.5559 -0.0902 -0.7772 0.026 Uiso 1 1 calc R
H20B H 0.6521 -0.1685 -0.7538 0.026 Uiso 1 1 calc R
C21 C 0.4316(3) -0.1263(2) -0.69388(10) 0.0193(6) Uani 1 1 d .
H21A H 0.5273 -0.1412 -0.6789 0.023 Uiso 1 1 calc R
H21B H 0.4337 -0.0608 -0.7012 0.023 Uiso 1 1 calc R
C22 C 0.4232(3) -0.1802(2) -0.73928(10) 0.0167(6) Uani 1 1 d .
H22 H 0.427(4) -0.240(3) -0.7328(13) 0.05 Uiso 1 1 d .
C23 C 0.1212(3) -0.0445(2) -0.88999(11) 0.0250(7) Uani 1 1 d .
H23 H 0.1849 -0.0317 -0.8651 0.03 Uiso 1 1 calc R
C24 C -0.0408(3) 0.01735(19) -0.68319(10) 0.0186(6) Uani 1 1 d .
H24A H 0.0378 0.0289 -0.6603 0.022 Uiso 1 1 calc R
H24B H -0.096 0.0747 -0.6879 0.022 Uiso 1 1 calc R
C25 C 0.5027(4) -0.3434(2) -0.57593(11) 0.0283(7) Uani 1 1 d .
H25 H 0.4975 -0.4011 -0.5901 0.034 Uiso 1 1 calc R
C26 C -0.0311(3) -0.06702(19) -0.88222(10) 0.0192(6) Uani 1 1 d .
C27 C 0.0057(3) -0.2905(2) -0.64101(11) 0.0223(6) Uani 1 1 d .
H27A H -0.0481 -0.3258 -0.6176 0.027 Uiso 1 1 calc R
H27B H 0.0302 -0.3322 -0.6663 0.027 Uiso 1 1 calc R
C28 C 0.2216(3) -0.3242(2) -0.59018(11) 0.0246(7) Uani 1 1 d .
H28A H 0.2377 -0.3812 -0.6073 0.03 Uiso 1 1 calc R
H28B H 0.1547 -0.3377 -0.5643 0.03 Uiso 1 1 calc R
C29 C -0.2521(3) -0.0147(2) -0.62890(10) 0.0216(6) Uani 1 1 d .
H29A H -0.3068 -0.0656 -0.6146 0.026 Uiso 1 1 calc R
H29B H -0.3263 0.0247 -0.644 0.026 Uiso 1 1 calc R
C30 C 0.4980(4) -0.1706(2) -0.85572(11) 0.0286(7) Uani 1 1 d .
H30 H 0.4546 -0.1119 -0.8547 0.034 Uiso 1 1 calc R
C31 C -0.0667(4) -0.0801(2) -0.96553(11) 0.0301(8) Uani 1 1 d .
H31 H -0.1306 -0.091 -0.9906 0.036 Uiso 1 1 calc R
C32 C -0.0975(3) -0.0667(2) -0.83373(10) 0.0227(7) Uani 1 1 d .
H32A H -0.129 -0.0043 -0.8259 0.027 Uiso 1 1 calc R
H32B H -0.1872 -0.1058 -0.8332 0.027 Uiso 1 1 calc R
C33 C 0.3721(3) -0.2893(2) -0.57204(10) 0.0216(6) Uani 1 1 d .
C34 C 0.5223(4) -0.1701(2) -0.53519(11) 0.0325(8) Uani 1 1 d .
H34 H 0.5288 -0.1116 -0.522 0.039 Uiso 1 1 calc R
C35 C -0.1238(4) -0.0856(2) -0.92040(11) 0.0257(7) Uani 1 1 d .
H35 H -0.225 -0.1019 -0.9157 0.031 Uiso 1 1 calc R
C36 C -0.0972(4) -0.0027(3) -0.55500(11) 0.0333(8) Uani 1 1 d .
H36 H -0.1024 -0.0667 -0.5518 0.04 Uiso 1 1 calc R
C37 C 0.5605(3) -0.2088(2) -0.81568(10) 0.0200(6) Uani 1 1 d .
C38 C -0.1695(4) 0.1368(2) -0.59409(12) 0.0334(8) Uani 1 1 d .
H38 H -0.2231 0.1667 -0.6175 0.04 Uiso 1 1 calc R
C39 C 0.1777(4) -0.0413(2) -0.93496(11) 0.0303(8) Uani 1 1 d .
H39 H 0.2798 -0.0273 -0.9397 0.036 Uiso 1 1 calc R
C40 C 0.3843(4) -0.2022(2) -0.55139(11) 0.0268(7) Uani 1 1 d .
H40 H 0.2981 -0.1654 -0.5485 0.032 Uiso 1 1 calc R
C41 C 0.0853(4) -0.0583(2) -0.97303(11) 0.0300(8) Uani 1 1 d .
H41 H 0.1243 -0.0551 -1.003 0.036 Uiso 1 1 calc R
C42 C 0.6241(3) -0.2972(2) -0.81797(13) 0.0304(7) Uani 1 1 d .
H42 H 0.6647 -0.3241 -0.7914 0.036 Uiso 1 1 calc R
C43 C 0.6406(4) -0.3114(2) -0.55878(12) 0.0362(8) Uani 1 1 d .
H43 H 0.7267 -0.3485 -0.5609 0.043 Uiso 1 1 calc R
C44 C 0.6516(4) -0.2252(2) -0.53860(12) 0.0337(8) Uani 1 1 d .
H44 H 0.7445 -0.204 -0.5274 0.04 Uiso 1 1 calc R
C45 C 0.5652(4) -0.3064(3) -0.89911(15) 0.0537(12) Uani 1 1 d .
H45 H 0.5672 -0.3388 -0.927 0.064 Uiso 1 1 calc R
C46 C 0.5002(4) -0.2198(3) -0.89737(12) 0.0440(10) Uani 1 1 d .
H46 H 0.4577 -0.1941 -0.924 0.053 Uiso 1 1 calc R
C47 C -0.0127(5) 0.0494(3) -0.52327(13) 0.0555(12) Uani 1 1 d .
H47 H 0.0397 0.0202 -0.4994 0.067 Uiso 1 1 calc R
C48 C 0.6272(4) -0.3456(3) -0.85984(15) 0.0450(10) Uani 1 1 d .
H48 H 0.671 -0.4041 -0.8612 0.054 Uiso 1 1 calc R
C49 C -0.0869(5) 0.1882(3) -0.56239(13) 0.0555(13) Uani 1 1 d .
H49 H -0.0853 0.2523 -0.5647 0.067 Uiso 1 1 calc R
C50 C -0.0075(6) 0.1452(3) -0.52769(14) 0.0676(15) Uani 1 1 d .
H50 H 0.05 0.1801 -0.507 0.081 Uiso 1 1 calc R

loop_
_atom_site_aniso_label
_atom_site_aniso_U_11
_atom_site_aniso_U_22
_atom_site_aniso_U_33
_atom_site_aniso_U_23
_atom_site_aniso_U_13
_atom_site_aniso_U_12
O1 0.0223(10) 0.0193(10) 0.0212(11) -0.0007(9) -0.0014(9) 0.0020(9)
O2 0.0209(10) 0.0215(10) 0.0257(11) -0.0004(9) 0.0045(9) -0.0053(9)
O3 0.0229(11) 0.0248(11) 0.0295(12) 0.0045(10) 0.0040(10) -0.0009(10)
O4 0.0223(11) 0.0239(11) 0.0391(14) -0.0033(10) 0.0044(11) -0.0007(10)
N5 0.0179(12) 0.0218(13) 0.0169(13) -0.0037(10) -0.0014(11) 0.0030(10)
N6 0.0128(11) 0.0177(12) 0.0202(13) -0.0001(10) -0.0022(10) -0.0010(10)
N7 0.0178(12) 0.0181(12) 0.0205(13) 0.0018(10) 0.0043(11) 0.0004(10)
O8 0.0239(10) 0.0223(11) 0.0378(13) -0.0028(10) -0.0118(11) 0.0001(9)
N9 0.0200(11) 0.0178(12) 0.0195(13) 0.0002(10) -0.0019(10) 0.0035(10)
N10 0.0145(11) 0.0179(12) 0.0207(13) 0.0033(11) -0.0027(10) 0.0027(10)
N11 0.0182(12) 0.0238(13) 0.0178(13) -0.0013(11) 0.0039(11) -0.0003(11)
O12 0.0288(12) 0.0172(11) 0.0432(14) -0.0022(10) -0.0141(11) -0.0005(9)
N13 0.0191(12) 0.0215(13) 0.0226(13) 0.0059(10) 0.0000(11) -0.0014(11)
C14 0.0203(15) 0.0163(14) 0.0198(15) 0.0037(12) -0.0043(13) 0.0046(12)
C15 0.0189(14) 0.0210(15) 0.0195(15) -0.0032(13) 0.0007(12) 0.0002(12)
C16 0.0162(14) 0.0225(15) 0.0233(16) -0.0011(13) -0.0058(13) 0.0008(12)
C17 0.0229(15) 0.0285(17) 0.0193(15) -0.0036(13) 0.0056(13) -0.0038(13)
C18 0.0164(13) 0.0170(14) 0.0201(15) 0.0034(12) -0.0032(12) 0.0007(11)
C19 0.0159(13) 0.0205(15) 0.0213(15) -0.0009(13) 0.0038(12) 0.0011(12)
C20 0.0156(14) 0.0228(16) 0.0257(17) -0.0021(13) -0.0012(13) -0.0037(12)
C21 0.0155(13) 0.0206(15) 0.0218(16) 0.0004(12) -0.0035(12) -0.0037(12)
C22 0.0148(13) 0.0161(14) 0.0194(15) 0.0016(12) -0.0019(12) -0.0009(11)
C23 0.0251(15) 0.0249(16) 0.0251(17) -0.0045(14) 0.0015(14) -0.0022(13)
C24 0.0186(13) 0.0177(14) 0.0197(15) 0.0010(12) 0.0007(13) 0.0007(12)
C25 0.0309(17) 0.0244(16) 0.0295(18) 0.0027(14) -0.0004(15) 0.0033(14)
C26 0.0186(14) 0.0173(15) 0.0216(16) 0.0017(12) -0.0029(12) 0.0059(12)
C27 0.0213(14) 0.0194(14) 0.0261(16) 0.0051(13) -0.0001(13) 0.0012(13)
C28 0.0253(16) 0.0202(15) 0.0283(17) 0.0079(13) -0.0031(14) 0.0004(13)
C29 0.0160(13) 0.0226(15) 0.0261(16) 0.0020(13) -0.0001(13) 0.0019(12)
C30 0.0252(16) 0.0362(18) 0.0244(17) 0.0002(15) 0.0014(14) 0.0032(14)
C31 0.0395(18) 0.0306(18) 0.0202(16) -0.0001(14) -0.0088(15) 0.0043(16)
C32 0.0145(13) 0.0297(17) 0.0240(16) -0.0015(13) -0.0036(12) 0.0020(12)
C33 0.0261(15) 0.0232(16) 0.0155(14) 0.0075(12) -0.0013(13) -0.0001(13)
C34 0.046(2) 0.0281(17) 0.0231(17) 0.0022(14) -0.0076(16) -0.0022(16)
C35 0.0250(15) 0.0260(16) 0.0262(17) 0.0003(14) -0.0040(14) 0.0027(14)
C36 0.0362(18) 0.039(2) 0.0244(18) -0.0027(15) 0.0010(16) -0.0079(15)
C37 0.0100(12) 0.0237(15) 0.0264(16) -0.0019(13) 0.0043(13) -0.0025(12)
C38 0.044(2) 0.0273(17) 0.0290(19) -0.0059(15) 0.0149(16) -0.0068(16)
C39 0.0281(17) 0.0300(18) 0.0327(19) -0.0023(15) 0.0070(15) -0.0023(14)
C40 0.0280(16) 0.0282(17) 0.0241(17) 0.0040(14) -0.0005(14) 0.0046(14)
C41 0.043(2) 0.0224(17) 0.0247(18) 0.0019(13) 0.0083(15) 0.0019(15)
C42 0.0183(14) 0.0280(17) 0.045(2) -0.0023(16) 0.0032(15) 0.0012(13)
C43 0.0276(17) 0.038(2) 0.043(2) 0.0092(17) -0.0003(17) 0.0063(16)
C44 0.0284(17) 0.037(2) 0.0352(19) 0.0110(17) -0.0117(16) -0.0079(16)
C45 0.038(2) 0.078(3) 0.045(2) -0.034(2) 0.009(2) -0.005(2)
C46 0.0373(19) 0.071(3) 0.0235(18) -0.0064(19) 0.0004(17) -0.004(2)
C47 0.062(3) 0.077(3) 0.028(2) 0.000(2) -0.015(2) -0.020(2)
C48 0.0289(18) 0.037(2) 0.069(3) -0.024(2) 0.0136(19) 0.0015(16)
C49 0.094(3) 0.041(2) 0.032(2) -0.0159(19) 0.019(2) -0.027(2)
C50 0.097(4) 0.077(3) 0.029(2) -0.017(2) 0.000(2) -0.050(3)

loop_
_atom_type_symbol
_atom_type_description
_atom_type_scat_dispersion_real
_atom_type_scat_dispersion_imag
_atom_type_scat_source
C C 0.0033 0 'International Tables Vol C Tables 4.2.6.8 and 6.1.1.4'
H H 0 0 'International Tables Vol C Tables 4.2.6.8 and 6.1.1.4'
N N 0.0061 0 'International Tables Vol C Tables 4.2.6.8 and 6.1.1.4'
O O 0.0106 0 'International Tables Vol C Tables 4.2.6.8 and 6.1.1.4'

loop_
_geom_angle_atom_site_label_1
_geom_angle_atom_site_label_2
_geom_angle_atom_site_label_3
_geom_angle
N11 N5 C16 110.3(2)
N11 N5 C32 109.7(2)
C16 N5 C32 113.0(2)
C15 N6 C22 123.3(2)
C18 N7 N13 119.2(2)
N10 N9 C24 109.0(2)
N10 N9 C29 111.1(2)
C24 N9 C29 112.5(2)
C19 N10 N9 119.4(2)
C14 N11 N5 121.0(2)
N7 N13 C27 109.4(2)
N7 N13 C28 109.6(2)
C27 N13 C28 112.0(2)
O2 C14 N11 123.7(3)
O2 C14 C24 120.3(3)
N11 C14 C24 116.0(2)
O12 C15 N6 124.4(3)
O12 C15 C16 119.0(3)
N6 C15 C16 116.5(2)
N5 C16 C15 113.4(2)
C36 C17 C38 118.8(3)
C36 C17 C29 121.6(3)
C38 C17 C29 119.6(3)
O1 C18 N7 123.0(3)
O1 C18 C21 121.4(3)
N7 C18 C21 115.7(2)
O8 C19 N10 124.1(3)
O8 C19 C27 120.3(3)
N10 C19 C27 115.5(2)
C37 C20 C22 113.5(2)
C18 C21 C22 116.6(2)
N6 C22 C21 110.7(2)
N6 C22 C20 111.1(2)
C21 C22 C20 110.4(2)
C39 C23 C26 120.0(3)
N9 C24 C14 113.5(2)
C43 C25 C33 120.2(3)
C23 C26 C35 118.6(3)
C23 C26 C32 121.1(3)
C35 C26 C32 120.2(3)
N13 C27 C19 113.7(2)
N13 C28 C33 111.4(2)
N9 C29 C17 114.1(2)
C37 C30 C46 120.3(3)
C41 C31 C35 120.2(3)
N5 C32 C26 112.6(2)
C25 C33 C40 118.5(3)
C25 C33 C28 120.5(3)
C40 C33 C28 121.1(3)
C40 C34 C44 120.1(3)
C26 C35 C31 120.9(3)
C17 C36 C47 120.4(4)
C30 C37 C42 118.8(3)
C30 C37 C20 120.6(3)
C42 C37 C20 120.6(3)
C49 C38 C17 120.6(4)
C41 C39 C23 121.6(3)
C34 C40 C33 121.0(3)
C39 C41 C31 118.7(3)
C48 C42 C37 120.5(3)
C44 C43 C25 120.8(3)
C43 C44 C34 119.3(3)
C46 C45 C48 120.5(4)
C45 C46 C30 120.1(4)
C50 C47 C36 119.6(4)
C45 C48 C42 119.9(3)
C50 C49 C38 120.4(4)
C49 C50 C47 120.1(4)

loop_
_geom_bond_atom_site_label_1
_geom_bond_atom_site_label_2
_geom_bond_distance
O1 C18 1.234(3)
O2 C14 1.236(4)
N5 N11 1.416(3)
N5 C16 1.459(4)
N5 C32 1.490(4)
N6 C15 1.336(4)
N6 C22 1.456(4)
N7 C18 1.355(4)
N7 N13 1.423(3)
O8 C19 1.238(3)
N9 N10 1.424(3)
N9 C24 1.475(4)
N9 C29 1.498(4)
N10 C19 1.336(4)
N11 C14 1.345(4)
O12 C15 1.239(3)
N13 C27 1.470(4)
N13 C28 1.479(4)
C14 C24 1.512(4)
C15 C16 1.526(4)
C17 C36 1.388(5)
C17 C38 1.396(4)
C17 C29 1.515(4)
C18 C21 1.520(4)
C19 C27 1.520(4)
C20 C37 1.512(4)
C20 C22 1.532(4)
C21 C22 1.525(4)
C23 C39 1.389(4)
C23 C26 1.395(4)
C25 C43 1.388(5)
C25 C33 1.393(4)
C26 C35 1.396(4)
C26 C32 1.515(4)
C28 C33 1.509(4)
C30 C37 1.393(4)
C30 C46 1.396(5)
C31 C41 1.389(5)
C31 C35 1.397(4)
C33 C40 1.397(4)
C34 C40 1.380(5)
C34 C44 1.391(5)
C36 C47 1.399(5)
C37 C42 1.396(4)
C38 C49 1.384(5)
C39 C41 1.387(5)
C42 C48 1.395(5)
C43 C44 1.378(5)
C45 C46 1.377(6)
C45 C48 1.378(6)
C47 C50 1.391(6)
C49 C50 1.369(6)
